data_7116270
loop_
_publ_author_name
'Wang, Bao-Juan'
'Xue, Ping'
'Gu, Peiming'

_publ_section_title
;
 Intramolecular Schmidt reaction of acyl chlorides with alkyl azides:
 preparation of pyrrolizine by intramolecular capture of intermediates
 with alkenes or alkynes.
;
_journal_issue 12
_journal_name_full 'Chemical communications (Cambridge, England)'
_journal_page_first 2277
_journal_page_last 2279
_journal_paper_doi 10.1039/c4cc07166b
_journal_volume 51
_journal_year 2015
_chemical_formula_moiety 'C14 H15 N O'
_chemical_formula_sum 'C14 H15 N O'
_chemical_formula_weight 213.27
_chemical_name_systematic
;
 ?
;
_space_group_crystal_system triclinic
_space_group_IT_number 2
_space_group_name_Hall '-P 1'
_space_group_name_H-M_alt 'P -1'
_symmetry_space_group_name_Hall '-P 1'
_symmetry_space_group_name_H-M 'P -1'
_atom_sites_solution_hydrogens geom
_atom_sites_solution_primary iterative
_audit_creation_date 2014-05-05
_audit_creation_method
;
Olex2 1.2
(compiled 2014.03.20 svn.r2914 for OlexSys, GUI svn.r4816)
;
_audit_update_record
;
2014-08-26 deposited with the CCDC.
2014-12-16 downloaded from the CCDC.
;
_cell_angle_alpha 102.282(7)
_cell_angle_beta 108.921(7)
_cell_angle_gamma 93.927(7)
_cell_formula_units_Z 2
_cell_length_a 7.8602(6)
_cell_length_b 8.4121(8)
_cell_length_c 9.3329(7)
_cell_measurement_reflns_used 1119
_cell_measurement_temperature 294.9(5)
_cell_measurement_theta_max 26.7620
_cell_measurement_theta_min 3.4500
_cell_volume 564.05(9)
_computing_cell_refinement
;
CrysAlisPro, Agilent Technologies,
Version 1.171.36.28 (release 01-02-2013 CrysAlis171 .NET)
(compiled Feb  1 2013,16:14:44)
;
_computing_data_collection
;
CrysAlisPro, Agilent Technologies,
Version 1.171.36.28 (release 01-02-2013 CrysAlis171 .NET)
(compiled Feb  1 2013,16:14:44)
;
_computing_data_reduction
;
CrysAlisPro, Agilent Technologies,
Version 1.171.36.28 (release 01-02-2013 CrysAlis171 .NET)
(compiled Feb  1 2013,16:14:44)
;
_computing_molecular_graphics 'Olex2 (Dolomanov et al., 2009)'
_computing_publication_material 'Olex2 (Dolomanov et al., 2009)'
_computing_structure_refinement 'ShelXL (Sheldrick, 2008)'
_computing_structure_solution
;
Superflip (Palatinus & Chapuis, 2007;Palatinus & van der Lee, 2008;
Palatinus et al., 2012)
;
_diffrn_ambient_temperature 294.9(5)
_diffrn_detector_area_resol_mean 16.0733
_diffrn_measured_fraction_theta_full 0.997
_diffrn_measured_fraction_theta_max 0.997
_diffrn_measurement_device_type 'SuperNova, Dual, Cu at zero, Eos'
_diffrn_measurement_method '\w scans'
_diffrn_orient_matrix_UB_11 0.0467733000
_diffrn_orient_matrix_UB_12 0.0604310000
_diffrn_orient_matrix_UB_13 -0.0219507000
_diffrn_orient_matrix_UB_21 -0.0109033000
_diffrn_orient_matrix_UB_22 -0.0572080000
_diffrn_orient_matrix_UB_23 -0.0713245000
_diffrn_orient_matrix_UB_31 -0.0836610000
_diffrn_orient_matrix_UB_32 0.0262771000
_diffrn_orient_matrix_UB_33 -0.0362236000
_diffrn_radiation_monochromator mirror
_diffrn_radiation_type MoK\a
_diffrn_radiation_wavelength 0.71073
_diffrn_reflns_av_R_equivalents 0.0231
_diffrn_reflns_av_unetI/netI 0.0420
_diffrn_reflns_Laue_measured_fraction_full 0.997
_diffrn_reflns_Laue_measured_fraction_max 0.997
_diffrn_reflns_limit_h_max 9
_diffrn_reflns_limit_h_min -9
_diffrn_reflns_limit_k_max 10
_diffrn_reflns_limit_k_min -9
_diffrn_reflns_limit_l_max 11
_diffrn_reflns_limit_l_min -11
_diffrn_reflns_number 3586
_diffrn_reflns_point_group_measured_fraction_full 0.997
_diffrn_reflns_point_group_measured_fraction_max 0.997
_diffrn_reflns_theta_full 25.500
_diffrn_reflns_theta_max 26.018
_diffrn_reflns_theta_min 2.960
_diffrn_source 'SuperNova (Mo) X-ray Source'
_exptl_absorpt_coefficient_mu 0.079
_exptl_absorpt_correction_T_max 1.00000
_exptl_absorpt_correction_T_min 0.23947
_exptl_absorpt_correction_type multi-scan
_exptl_absorpt_process_details
;
CrysAlisPro, Agilent Technologies,
Version 1.171.36.28 (release 01-02-2013 CrysAlis171 .NET)
(compiled Feb  1 2013,16:14:44)
Empirical absorption correction using spherical harmonics,
 implemented in SCALE3 ABSPACK scaling algorithm.
;
_exptl_crystal_colour 'clear light colourless'
_exptl_crystal_colour_lustre clear
_exptl_crystal_colour_modifier light
_exptl_crystal_colour_primary colourless
_exptl_crystal_density_diffrn 1.256
_exptl_crystal_description block
_exptl_crystal_F_000 228
_exptl_crystal_size_max 0.37
_exptl_crystal_size_mid 0.32
_exptl_crystal_size_min 0.28
_refine_diff_density_max 0.477
_refine_diff_density_min -0.226
_refine_diff_density_rms 0.048
_refine_ls_extinction_method none
_refine_ls_goodness_of_fit_ref 1.090
_refine_ls_hydrogen_treatment constr
_refine_ls_matrix_type full
_refine_ls_number_parameters 145
_refine_ls_number_reflns 2223
_refine_ls_number_restraints 0
_refine_ls_restrained_S_all 1.090
_refine_ls_R_factor_all 0.0943
_refine_ls_R_factor_gt 0.0725
_refine_ls_shift/su_max 0.000
_refine_ls_shift/su_mean 0.000
_refine_ls_structure_factor_coef Fsqd
_refine_ls_weighting_details
;
 w=1/[\s^2^(Fo^2^)+(0.0881P)^2^+0.3181P]
 where P=(Fo^2^+2Fc^2^)/3
;
_refine_ls_weighting_scheme calc
_refine_ls_wR_factor_gt 0.1970
_refine_ls_wR_factor_ref 0.2175
_reflns_Friedel_coverage 0.000
_reflns_number_gt 1594
_reflns_number_total 2223
_reflns_threshold_expression 'I > 2\s(I)'
_cod_data_source_file c4cc07166b2.cif
_cod_data_source_block gupm0624
_cod_depositor_comments 'Adding full bibliography for 7116270--7116271.cif.'
_cod_original_cell_volume 564.05(8)
_cod_database_code 7116270
_shelxl_version_number 2013-2
_shelx_space_group_comment
;
The symmetry employed for this shelxl refinement is uniquely defined
by the following loop, which should always be used as a source of
symmetry information in preference to the above space-group names.
They are only intended as comments.
;
_reflns_odcompleteness_completeness 99.74
_reflns_odcompleteness_iscentric 1
_reflns_odcompleteness_theta 26.32
_olex2_refinement_description
;
1. Fixed Uiso
 At 1.2 times of:
  All C(H) groups, All C(H,H) groups
2.a Ternary CH refined with riding coordinates:
 C4(H4)
2.b Secondary CH2 refined with riding coordinates:
 C5(H5A,H5B), C1(H1A,H1B), C3(H3A,H3B), C2(H2A,H2B)
2.c Aromatic/amide H refined with riding coordinates:
 C8(H8), C14(H14), C11(H11), C10(H10), C13(H13), C12(H12)
;

loop_
_space_group_symop_operation_xyz
'x, y, z'
'-x, -y, -z'

loop_
_atom_site_label
_atom_site_type_symbol
_atom_site_fract_x
_atom_site_fract_y
_atom_site_fract_z
_atom_site_U_iso_or_equiv
_atom_site_adp_type
_atom_site_occupancy
_atom_site_site_symmetry_order
_atom_site_calc_flag
_atom_site_refinement_flags_posn
O1 O 0.8271(3) 1.2546(3) 1.0294(2) 0.0680(7) Uani 1 1 d .
N1 N 1.0502(3) 1.1937(3) 0.9300(3) 0.0578(7) Uani 1 1 d .
C9 C 0.4884(3) 0.8286(3) 0.6604(3) 0.0453(6) Uani 1 1 d .
C7 C 0.8809(4) 1.1742(3) 0.9321(3) 0.0478(7) Uani 1 1 d .
C6 C 0.7752(4) 1.0336(3) 0.7971(3) 0.0464(7) Uani 1 1 d .
C8 C 0.6120(4) 0.9645(3) 0.7832(3) 0.0477(7) Uani 1 1 d .
H8 H 0.5701 1.0090 0.8633 0.057 Uiso 1 1 calc R
C14 C 0.4946(4) 0.7828(4) 0.5104(3) 0.0552(8) Uani 1 1 d .
H14 H 0.5817 0.8404 0.4853 0.066 Uiso 1 1 calc R
C11 C 0.2368(4) 0.6095(4) 0.5799(4) 0.0678(9) Uani 1 1 d .
H11 H 0.1502 0.5502 0.6042 0.081 Uiso 1 1 calc R
C10 C 0.3546(4) 0.7399(4) 0.6924(4) 0.0558(8) Uani 1 1 d .
H10 H 0.3447 0.7690 0.7910 0.067 Uiso 1 1 calc R
C4 C 1.0807(4) 1.0836(4) 0.7997(3) 0.0561(8) Uani 1 1 d .
H4 H 1.1578 1.0039 0.8379 0.067 Uiso 1 1 calc R
C13 C 0.3745(4) 0.6538(4) 0.3976(4) 0.0622(8) Uani 1 1 d .
H13 H 0.3808 0.6262 0.2978 0.075 Uiso 1 1 calc R
C5 C 0.8898(4) 0.9955(4) 0.6960(4) 0.0594(8) Uani 1 1 d .
H5A H 0.8454 1.0367 0.6031 0.071 Uiso 1 1 calc R
H5B H 0.8894 0.8779 0.6643 0.071 Uiso 1 1 calc R
C12 C 0.2459(4) 0.5662(4) 0.4321(4) 0.0666(9) Uani 1 1 d .
H12 H 0.1658 0.4785 0.3566 0.080 Uiso 1 1 calc R
C1 C 1.1914(4) 1.3376(4) 1.0048(4) 0.0599(8) Uani 1 1 d .
H1A H 1.2675 1.3322 1.1083 0.072 Uiso 1 1 calc R
H1B H 1.1386 1.4386 1.0130 0.072 Uiso 1 1 calc R
C3 C 1.1814(5) 1.1999(5) 0.7448(4) 0.0722(10) Uani 1 1 d .
H3A H 1.0980 1.2518 0.6738 0.087 Uiso 1 1 calc R
H3B H 1.2564 1.1435 0.6922 0.087 Uiso 1 1 calc R
C2 C 1.2991(5) 1.3269(4) 0.8949(4) 0.0725(10) Uani 1 1 d .
H2A H 1.4153 1.2918 0.9403 0.087 Uiso 1 1 calc R
H2B H 1.3206 1.4329 0.8735 0.087 Uiso 1 1 calc R

loop_
_atom_site_aniso_label
_atom_site_aniso_U_11
_atom_site_aniso_U_22
_atom_site_aniso_U_33
_atom_site_aniso_U_23
_atom_site_aniso_U_13
_atom_site_aniso_U_12
O1 0.0860(15) 0.0583(13) 0.0618(13) -0.0053(10) 0.0433(12) 0.0022(11)
N1 0.0577(14) 0.0546(14) 0.0527(14) -0.0042(11) 0.0216(12) -0.0039(11)
C9 0.0434(14) 0.0456(14) 0.0512(16) 0.0156(12) 0.0200(12) 0.0068(11)
C7 0.0594(16) 0.0420(14) 0.0446(15) 0.0082(12) 0.0236(13) 0.0047(12)
C6 0.0541(15) 0.0441(14) 0.0416(14) 0.0066(11) 0.0205(12) 0.0052(12)
C8 0.0545(16) 0.0479(15) 0.0462(15) 0.0105(12) 0.0257(13) 0.0067(12)
C14 0.0552(16) 0.0552(17) 0.0552(17) 0.0084(13) 0.0251(14) -0.0045(13)
C11 0.0445(16) 0.076(2) 0.082(2) 0.0289(19) 0.0185(16) -0.0077(15)
C10 0.0466(15) 0.0707(19) 0.0587(18) 0.0242(15) 0.0246(14) 0.0084(14)
C4 0.0582(17) 0.0532(16) 0.0552(17) 0.0025(13) 0.0255(14) 0.0036(13)
C13 0.0610(18) 0.0598(18) 0.0585(18) 0.0027(15) 0.0212(15) -0.0039(14)
C5 0.0569(17) 0.0600(17) 0.0551(17) -0.0090(14) 0.0293(15) -0.0089(14)
C12 0.0529(17) 0.0582(18) 0.075(2) 0.0047(16) 0.0150(16) -0.0090(14)
C1 0.0574(17) 0.0460(15) 0.0612(19) 0.0012(14) 0.0099(15) -0.0003(13)
C3 0.065(2) 0.084(2) 0.064(2) 0.0081(18) 0.0285(17) -0.0118(17)
C2 0.0621(19) 0.070(2) 0.073(2) 0.0100(18) 0.0168(17) -0.0127(16)

loop_
_atom_type_symbol
_atom_type_description
_atom_type_scat_dispersion_real
_atom_type_scat_dispersion_imag
_atom_type_scat_source
C C 0.0033 0.0016 'International Tables Vol C Tables 4.2.6.8 and 6.1.1.4'
H H 0.0000 0.0000 'International Tables Vol C Tables 4.2.6.8 and 6.1.1.4'
N N 0.0061 0.0033 'International Tables Vol C Tables 4.2.6.8 and 6.1.1.4'
O O 0.0106 0.0060 'International Tables Vol C Tables 4.2.6.8 and 6.1.1.4'

loop_
_geom_angle_atom_site_label_1
_geom_angle_atom_site_label_2
_geom_angle_atom_site_label_3
_geom_angle
C7 N1 C4 115.4(2)
C7 N1 C1 128.9(2)
C4 N1 C1 112.5(2)
C14 C9 C8 123.5(2)
C14 C9 C10 117.3(3)
C10 C9 C8 119.2(3)
O1 C7 N1 125.6(3)
O1 C7 C6 127.4(3)
N1 C7 C6 106.9(2)
C7 C6 C5 107.2(2)
C8 C6 C7 121.5(2)
C8 C6 C5 131.3(2)
C9 C8 H8 115.3
C6 C8 C9 129.4(2)
C6 C8 H8 115.3
C9 C14 H14 119.2
C13 C14 C9 121.5(3)
C13 C14 H14 119.2
C10 C11 H11 119.6
C12 C11 H11 119.6
C12 C11 C10 120.7(3)
C9 C10 H10 119.6
C11 C10 C9 120.9(3)
C11 C10 H10 119.6
N1 C4 H4 110.1
N1 C4 C5 103.5(2)
N1 C4 C3 101.8(2)
C5 C4 H4 110.1
C3 C4 H4 110.1
C3 C4 C5 120.5(3)
C14 C13 H13 119.8
C12 C13 C14 120.3(3)
C12 C13 H13 119.8
C6 C5 C4 104.5(2)
C6 C5 H5A 110.8
C6 C5 H5B 110.8
C4 C5 H5A 110.8
C4 C5 H5B 110.8
H5A C5 H5B 108.9
C11 C12 H12 120.4
C13 C12 C11 119.2(3)
C13 C12 H12 120.4
N1 C1 H1A 111.1
N1 C1 H1B 111.1
N1 C1 C2 103.2(2)
H1A C1 H1B 109.1
C2 C1 H1A 111.1
C2 C1 H1B 111.1
C4 C3 H3A 110.9
C4 C3 H3B 110.9
C4 C3 C2 104.2(3)
H3A C3 H3B 108.9
C2 C3 H3A 110.9
C2 C3 H3B 110.9
C1 C2 C3 105.5(3)
C1 C2 H2A 110.6
C1 C2 H2B 110.6
C3 C2 H2A 110.6
C3 C2 H2B 110.6
H2A C2 H2B 108.8

loop_
_geom_bond_atom_site_label_1
_geom_bond_atom_site_label_2
_geom_bond_distance
O1 C7 1.220(3)
N1 C7 1.336(4)
N1 C4 1.461(3)
N1 C1 1.462(4)
C9 C8 1.460(4)
C9 C14 1.388(4)
C9 C10 1.394(4)
C7 C6 1.493(4)
C6 C8 1.326(4)
C6 C5 1.506(4)
C8 H8 0.9300
C14 H14 0.9300
C14 C13 1.381(4)
C11 H11 0.9300
C11 C10 1.380(4)
C11 C12 1.376(5)
C10 H10 0.9300
C4 H4 0.9800
C4 C5 1.529(4)
C4 C3 1.489(4)
C13 H13 0.9300
C13 C12 1.371(4)
C5 H5A 0.9700
C5 H5B 0.9700
C12 H12 0.9300
C1 H1A 0.9700
C1 H1B 0.9700
C1 C2 1.520(5)
C3 H3A 0.9700
C3 H3B 0.9700
C3 C2 1.532(4)
C2 H2A 0.9700
C2 H2B 0.9700

loop_
_geom_torsion_atom_site_label_1
_geom_torsion_atom_site_label_2
_geom_torsion_atom_site_label_3
_geom_torsion_atom_site_label_4
_geom_torsion
O1 C7 C6 C8 -10.5(5)
O1 C7 C6 C5 170.2(3)
N1 C7 C6 C8 167.7(3)
N1 C7 C6 C5 -11.7(3)
N1 C4 C5 C6 -13.6(3)
N1 C4 C3 C2 35.3(3)
N1 C1 C2 C3 13.5(4)
C9 C14 C13 C12 -0.6(5)
C7 N1 C4 C5 7.3(4)
C7 N1 C4 C3 133.0(3)
C7 N1 C1 C2 -149.2(3)
C7 C6 C8 C9 179.3(3)
C7 C6 C5 C4 15.6(3)
C8 C9 C14 C13 -179.8(3)
C8 C9 C10 C11 -179.2(3)
C8 C6 C5 C4 -163.7(3)
C14 C9 C8 C6 -22.3(5)
C14 C9 C10 C11 1.5(4)
C14 C13 C12 C11 0.7(5)
C10 C9 C8 C6 158.5(3)
C10 C9 C14 C13 -0.5(4)
C10 C11 C12 C13 0.3(5)
C4 N1 C7 O1 -179.2(3)
C4 N1 C7 C6 2.6(3)
C4 N1 C1 C2 9.3(3)
C4 C3 C2 C1 -31.0(4)
C5 C6 C8 C9 -1.5(5)
C5 C4 C3 C2 148.9(3)
C12 C11 C10 C9 -1.5(5)
C1 N1 C7 O1 -21.2(5)
C1 N1 C7 C6 160.6(3)
C1 N1 C4 C5 -154.3(3)
C1 N1 C4 C3 -28.6(3)
C3 C4 C5 C6 -126.3(3)
